data_4314911
loop_
_publ_author_name
'Fabrice Pointillart'
'Thomas Cauchy'
'Yann Le Gal'
'St\'ephane Golhen'
'Olivier Cador'
'Lahc\`ene Ouahab'

_publ_contact_author_address
;Organom\'etalliques et Mat\'eriaux Mol\'eculaires
UMR 6226 CNRS-UR1 Sciences Chimiques de Rennes
Universit\'e de Rennes 1
35042, Rennes Cedex
France
;
_publ_contact_author_email lacene.ouahab@univ-rennes1.fr
_publ_contact_author_fax '+33(0)2 23 23 68 40'
_publ_contact_author_name Ouahab
_publ_contact_author_phone '+33(0)2 23 23 56 59'
_publ_section_title
;
 Experimental and Theoretical Studies on Photophysical Properties: Tuning
 Redox-Active Amido-Tetrathiafulvalene Derivatives in Paramagnetic
 Coordination Complexes
;
_journal_name_full 'Inorganic Chemistry'
_journal_page_first 1947
_journal_page_last 1960
_journal_paper_doi 10.1021/ic9023426
_journal_volume 49
_journal_year 2010
_chemical_formula_sum 'C34 H18 F12 Mn N4 O8 S8'
_chemical_formula_weight 1149.94
_chemical_name_systematic
;
 ?
;
_space_group_IT_number 14
_symmetry_cell_setting monoclinic
_symmetry_space_group_name_Hall '-P 2yn'
_symmetry_space_group_name_H-M 'P 1 21/n 1'
_atom_sites_solution_hydrogens geom
_atom_sites_solution_primary direct
_atom_sites_solution_secondary difmap
_audit_creation_method SHELXL-97
_cell_angle_alpha 90.00
_cell_angle_beta 104.560(6)
_cell_angle_gamma 90.00
_cell_formula_units_Z 2
_cell_length_a 11.366(5)
_cell_length_b 11.391(5)
_cell_length_c 17.989(4)
_cell_measurement_reflns_used 6044
_cell_measurement_temperature 293(2)
_cell_measurement_theta_max 28.700
_cell_measurement_theta_min 0.998
_cell_volume 2254.2(15)
_computing_cell_refinement 'HKL Scalepack (Otwinowski & Minor 1997)'
_computing_data_collection 'Collect (Bruker AXS BV, 1997-2004)'
_computing_data_reduction 'HKL Denzo and Scalepack (Otwinowski & Minor 1997)'
_computing_structure_refinement 'SHELXL-97 (Sheldrick, 1997)'
_computing_structure_solution 'SIR97 (Altomare al, 1999)'
_diffrn_ambient_temperature 293(2)
_diffrn_detector_area_resol_mean 9
_diffrn_measured_fraction_theta_full 0.994
_diffrn_measured_fraction_theta_max 0.994
_diffrn_measurement_device_type kappaCCD
_diffrn_measurement_method CCD
_diffrn_radiation_monochromator graphite
_diffrn_radiation_source 'fine-focus sealed tube'
_diffrn_radiation_type MoK\a
_diffrn_radiation_wavelength 0.71073
_diffrn_reflns_av_R_equivalents 0.0296
_diffrn_reflns_av_sigmaI/netI 0.0429
_diffrn_reflns_limit_h_max 15
_diffrn_reflns_limit_h_min -15
_diffrn_reflns_limit_k_max 15
_diffrn_reflns_limit_k_min -15
_diffrn_reflns_limit_l_max 24
_diffrn_reflns_limit_l_min -24
_diffrn_reflns_number 11229
_diffrn_reflns_theta_full 28.69
_diffrn_reflns_theta_max 28.69
_diffrn_reflns_theta_min 2.34
_exptl_absorpt_coefficient_mu 0.766
_exptl_absorpt_correction_type none
_exptl_crystal_colour red
_exptl_crystal_density_diffrn 1.694
_exptl_crystal_density_method 'not measured'
_exptl_crystal_description block
_exptl_crystal_F_000 1150
_exptl_crystal_size_max 0.14
_exptl_crystal_size_mid 0.10
_exptl_crystal_size_min 0.08
_refine_diff_density_max 0.196
_refine_diff_density_min -0.270
_refine_diff_density_rms 0.050
_refine_ls_extinction_method none
_refine_ls_goodness_of_fit_ref 1.001
_refine_ls_hydrogen_treatment constr
_refine_ls_matrix_type full
_refine_ls_number_parameters 360
_refine_ls_number_reflns 5800
_refine_ls_number_restraints 0
_refine_ls_restrained_S_all 1.001
_refine_ls_R_factor_all 0.0884
_refine_ls_R_factor_gt 0.0423
_refine_ls_shift/su_max 0.000
_refine_ls_shift/su_mean 0.000
_refine_ls_structure_factor_coef Fsqd
_refine_ls_weighting_details 'calc w=1/[\s^2^(Fo^2^)+(0.0601P)^2^+0.2758P] where P=(Fo^2^+2Fc^2^)/3'
_refine_ls_weighting_scheme calc
_refine_ls_wR_factor_gt 0.1002
_refine_ls_wR_factor_ref 0.1237
_reflns_number_gt 3457
_reflns_number_total 5800
_reflns_threshold_expression >2sigma(I)
_cod_data_source_file ic9023426_si_002_8.cif
_cod_data_source_block 11
_cod_database_code 4314911

loop_
_symmetry_equiv_pos_as_xyz
'x, y, z'
'-x+1/2, y+1/2, -z+1/2'
'-x, -y, -z'
'x-1/2, -y-1/2, z-1/2'

loop_
_atom_site_label
_atom_site_type_symbol
_atom_site_fract_x
_atom_site_fract_y
_atom_site_fract_z
_atom_site_U_iso_or_equiv
_atom_site_adp_type
_atom_site_occupancy
_atom_site_symmetry_multiplicity
_atom_site_calc_flag
_atom_site_refinement_flags
_atom_site_disorder_assembly
_atom_site_disorder_group
C1 C -0.9674(3) -0.0495(3) -0.3194(2) 0.0973(11) Uani 1 1 d . . .
H1 H -1.0373 -0.0857 -0.3484 0.117 Uiso 1 1 calc R . .
C2 C -0.9282(3) 0.0500(4) -0.3425(2) 0.0974(11) Uani 1 1 d . . .
H2 H -0.9691 0.0856 -0.3883 0.117 Uiso 1 1 calc R . .
C3 C -0.7675(2) -0.0084(2) -0.22171(14) 0.0569(6) Uani 1 1 d . . .
C4 C -0.6611(2) -0.0201(2) -0.16824(14) 0.0545(6) Uani 1 1 d . . .
C5 C -0.4356(2) -0.0072(2) -0.09834(14) 0.0593(6) Uani 1 1 d . . .
H5 H -0.3538 0.0131 -0.0843 0.071 Uiso 1 1 calc R . .
C6 C -0.4750(2) -0.1045(2) -0.07067(13) 0.0539(6) Uani 1 1 d . . .
C7 C -0.4046(2) -0.1913(2) -0.01648(13) 0.0549(6) Uani 1 1 d . . .
C8 C -0.20558(19) -0.2197(2) 0.07492(13) 0.0518(5) Uani 1 1 d . . .
C9 C -0.2126(2) -0.3349(2) 0.09720(15) 0.0631(6) Uani 1 1 d . . .
H9 H -0.2817 -0.3793 0.0766 0.076 Uiso 1 1 calc R . .
C10 C -0.1160(3) -0.3831(3) 0.15021(16) 0.0733(8) Uani 1 1 d . . .
H10 H -0.1193 -0.4611 0.1648 0.088 Uiso 1 1 calc R . .
C11 C -0.0144(2) -0.3171(3) 0.18194(17) 0.0776(9) Uani 1 1 d . . .
H11 H 0.0500 -0.3495 0.2186 0.093 Uiso 1 1 calc R . .
C12 C -0.0096(2) -0.2043(3) 0.15907(15) 0.0700(7) Uani 1 1 d . . .
H12 H 0.0585 -0.1589 0.1804 0.084 Uiso 1 1 calc R . .
C13 C -0.1719(3) -0.2812(4) -0.1636(2) 0.0937(11) Uani 1 1 d . . .
C14 C -0.0792(2) -0.2227(3) -0.09720(15) 0.0635(6) Uani 1 1 d . A .
C15 C 0.0222(3) -0.2867(3) -0.06086(17) 0.0755(8) Uani 1 1 d . . .
H15 H 0.0297 -0.3627 -0.0780 0.091 Uiso 1 1 calc R A .
C16 C 0.1132(2) -0.2446(2) -0.00056(15) 0.0617(6) Uani 1 1 d . A .
C17 C 0.2172(3) -0.3293(3) 0.0361(2) 0.0838(9) Uani 1 1 d . . .
N1 N -0.29077(16) -0.15560(19) 0.02310(11) 0.0555(5) Uani 1 1 d . . .
H1N H -0.2705 -0.0851 0.0145 0.067 Uiso 1 1 calc R . .
N2 N -0.10329(16) -0.15696(19) 0.10543(11) 0.0543(5) Uani 1 1 d . . .
O1 O -0.44646(17) -0.28713(18) -0.00727(11) 0.0751(5) Uani 1 1 d . . .
O2 O -0.09787(14) -0.04586(16) 0.08237(10) 0.0612(4) Uani 1 1 d . . .
O3 O -0.10763(15) -0.12109(17) -0.08245(10) 0.0642(5) Uani 1 1 d . . .
O4 O 0.12295(15) -0.14593(17) 0.02989(11) 0.0650(5) Uani 1 1 d . . .
F1 F -0.154(2) -0.3941(9) -0.1712(12) 0.182(9) Uani 0.40(3) 1 d P A 1
F2 F -0.2792(14) -0.264(3) -0.1603(13) 0.136(7) Uani 0.40(3) 1 d P A 1
F3 F -0.169(2) -0.217(3) -0.2277(6) 0.224(13) Uani 0.40(3) 1 d P A 1
F1A F -0.2698(13) -0.3126(18) -0.1416(12) 0.159(6) Uani 0.60(3) 1 d P A 2
F2A F -0.2072(15) -0.2188(9) -0.2212(7) 0.169(5) Uani 0.60(3) 1 d P A 2
F3A F -0.1343(9) -0.3744(14) -0.1901(8) 0.165(5) Uani 0.60(3) 1 d P A 2
F4 F 0.3240(4) -0.2690(4) 0.0662(6) 0.101(3) Uani 0.583(16) 1 d P A 3
F5 F 0.1964(9) -0.3881(11) 0.0901(7) 0.131(4) Uani 0.583(16) 1 d P A 3
F6 F 0.2502(11) -0.3960(10) -0.0129(6) 0.143(5) Uani 0.583(16) 1 d P A 3
F4A F 0.260(2) -0.309(2) 0.1046(8) 0.196(13) Uani 0.417(16) 1 d P A 4
F5A F 0.1603(13) -0.4401(13) 0.0413(14) 0.175(6) Uani 0.417(16) 1 d P A 4
F6A F 0.2788(13) -0.3598(16) -0.0052(9) 0.150(8) Uani 0.417(16) 1 d P A 4
S1 S -0.88582(6) -0.11066(7) -0.23371(5) 0.0750(2) Uani 1 1 d . . .
S2 S -0.79841(7) 0.11120(7) -0.28487(4) 0.0701(2) Uani 1 1 d . . .
S3 S -0.53998(6) 0.07994(6) -0.16071(4) 0.06439(19) Uani 1 1 d . . .
S4 S -0.63185(6) -0.13368(6) -0.10072(4) 0.06381(19) Uani 1 1 d . . .
Mn1 Mn 0.0000 0.0000 0.0000 0.05493(16) Uani 1 2 d S . .

loop_
_atom_site_aniso_label
_atom_site_aniso_U_11
_atom_site_aniso_U_22
_atom_site_aniso_U_33
_atom_site_aniso_U_23
_atom_site_aniso_U_13
_atom_site_aniso_U_12
C1 0.0690(18) 0.085(2) 0.110(3) -0.005(2) -0.0293(17) -0.0018(17)
C2 0.080(2) 0.093(3) 0.094(2) 0.009(2) -0.0247(17) 0.0133(19)
C3 0.0496(12) 0.0591(15) 0.0594(13) -0.0039(11) 0.0090(10) 0.0002(10)
C4 0.0480(12) 0.0575(15) 0.0549(13) -0.0028(11) 0.0071(10) -0.0041(10)
C5 0.0436(11) 0.0682(17) 0.0635(14) -0.0016(12) 0.0087(10) -0.0083(11)
C6 0.0448(11) 0.0591(15) 0.0548(13) -0.0044(11) 0.0070(10) -0.0057(10)
C7 0.0468(12) 0.0604(16) 0.0543(13) -0.0053(11) 0.0066(10) -0.0086(11)
C8 0.0437(11) 0.0596(15) 0.0514(12) 0.0005(11) 0.0105(9) -0.0026(10)
C9 0.0572(14) 0.0630(17) 0.0672(15) 0.0069(13) 0.0125(12) -0.0058(12)
C10 0.0697(17) 0.074(2) 0.0771(18) 0.0216(15) 0.0197(14) 0.0048(14)
C11 0.0569(15) 0.102(3) 0.0688(16) 0.0242(17) 0.0068(13) 0.0062(15)
C12 0.0473(13) 0.097(2) 0.0604(15) 0.0037(15) 0.0031(11) -0.0070(14)
C13 0.079(2) 0.095(3) 0.097(3) -0.029(2) 0.004(2) -0.007(2)
C14 0.0568(14) 0.0675(18) 0.0643(15) -0.0045(13) 0.0117(12) -0.0071(12)
C15 0.0773(18) 0.0601(18) 0.0831(19) -0.0103(15) 0.0092(15) 0.0098(14)
C16 0.0594(14) 0.0589(17) 0.0672(16) 0.0098(13) 0.0165(12) 0.0106(12)
C17 0.086(2) 0.076(2) 0.088(2) 0.0120(19) 0.0196(19) 0.0257(18)
N1 0.0410(9) 0.0566(12) 0.0640(11) 0.0031(10) 0.0042(8) -0.0052(8)
N2 0.0450(10) 0.0593(13) 0.0568(11) -0.0004(9) 0.0097(8) -0.0058(9)
O1 0.0645(11) 0.0663(12) 0.0808(12) 0.0078(10) -0.0074(9) -0.0203(9)
O2 0.0502(9) 0.0559(11) 0.0767(11) -0.0055(9) 0.0146(8) -0.0090(8)
O3 0.0453(9) 0.0653(12) 0.0747(11) -0.0002(9) 0.0014(8) -0.0038(8)
O4 0.0518(9) 0.0605(12) 0.0765(11) 0.0018(9) 0.0045(8) 0.0092(8)
F1 0.256(19) 0.054(6) 0.179(12) -0.015(7) -0.053(11) -0.035(7)
F2 0.057(4) 0.189(18) 0.147(10) -0.068(11) -0.006(6) -0.043(7)
F3 0.208(14) 0.40(3) 0.048(5) -0.018(8) 0.004(6) -0.184(19)
F1A 0.112(7) 0.172(11) 0.203(11) -0.096(9) 0.061(6) -0.079(7)
F2A 0.173(9) 0.152(7) 0.124(7) 0.033(5) -0.073(6) -0.050(5)
F3A 0.118(5) 0.205(11) 0.153(7) -0.121(8) -0.005(4) 0.029(6)
F4 0.055(2) 0.078(3) 0.150(5) 0.012(3) -0.010(2) 0.0152(18)
F5 0.104(5) 0.142(8) 0.158(9) 0.100(7) 0.051(5) 0.043(4)
F6 0.128(7) 0.120(6) 0.161(7) -0.061(6) -0.003(5) 0.065(5)
F4A 0.19(2) 0.219(17) 0.120(9) -0.035(11) -0.062(11) 0.145(15)
F5A 0.149(9) 0.108(8) 0.244(15) 0.087(9) 0.002(10) 0.018(6)
F6A 0.101(7) 0.176(13) 0.202(15) 0.100(12) 0.091(10) 0.078(8)
S1 0.0575(4) 0.0747(5) 0.0814(5) -0.0019(4) -0.0035(3) -0.0122(3)
S2 0.0655(4) 0.0634(4) 0.0749(4) 0.0064(3) 0.0058(3) 0.0099(3)
S3 0.0540(3) 0.0638(4) 0.0709(4) 0.0077(3) 0.0074(3) -0.0086(3)
S4 0.0478(3) 0.0674(4) 0.0668(4) 0.0088(3) -0.0030(3) -0.0142(3)
Mn1 0.0381(2) 0.0472(3) 0.0756(3) 0.0030(2) 0.0072(2) -0.0014(2)

loop_
_atom_type_symbol
_atom_type_description
_atom_type_scat_dispersion_real
_atom_type_scat_dispersion_imag
_atom_type_scat_source
C C 0.0033 0.0016 'International Tables Vol C Tables 4.2.6.8 and 6.1.1.4'
H H 0.0000 0.0000 'International Tables Vol C Tables 4.2.6.8 and 6.1.1.4'
N N 0.0061 0.0033 'International Tables Vol C Tables 4.2.6.8 and 6.1.1.4'
O O 0.0106 0.0060 'International Tables Vol C Tables 4.2.6.8 and 6.1.1.4'
F F 0.0171 0.0103 'International Tables Vol C Tables 4.2.6.8 and 6.1.1.4'
S S 0.1246 0.1234 'International Tables Vol C Tables 4.2.6.8 and 6.1.1.4'
Mn Mn 0.3368 0.7283 'International Tables Vol C Tables 4.2.6.8 and 6.1.1.4'

loop_
_geom_angle_atom_site_label_1
_geom_angle_atom_site_label_2
_geom_angle_atom_site_label_3
_geom_angle
_geom_angle_site_symmetry_1
_geom_angle_site_symmetry_3
_geom_angle_publ_flag
C2 C1 S1 118.5(3) . . ?
C1 C2 S2 117.6(3) . . ?
C4 C3 S1 123.0(2) . . ?
C4 C3 S2 122.5(2) . . ?
S1 C3 S2 114.52(14) . . ?
C3 C4 S4 123.27(19) . . ?
C3 C4 S3 122.2(2) . . ?
S4 C4 S3 114.57(13) . . ?
C6 C5 S3 118.62(18) . . ?
C5 C6 C7 128.7(2) . . ?
C5 C6 S4 116.74(19) . . ?
C7 C6 S4 114.57(18) . . ?
O1 C7 N1 123.0(2) . . ?
O1 C7 C6 121.7(2) . . ?
N1 C7 C6 115.3(2) . . ?
N2 C8 N1 112.4(2) . . ?
N2 C8 C9 119.3(2) . . ?
N1 C8 C9 128.4(2) . . ?
C10 C9 C8 119.2(3) . . ?
C9 C10 C11 120.6(3) . . ?
C12 C11 C10 119.1(3) . . ?
C11 C12 N2 120.6(3) . . ?
F2A C13 F2 80.5(13) . . ?
F2A C13 F3A 103.5(9) . . ?
F2 C13 F3A 124.6(11) . . ?
F2A C13 F1 120.1(10) . . ?
F2 C13 F1 109.6(13) . . ?
F3A C13 F1 22.4(11) . . ?
F2A C13 F1A 106.7(9) . . ?
F2 C13 F1A 28.8(15) . . ?
F3A C13 F1A 105.8(9) . . ?
F1 C13 F1A 86.0(11) . . ?
F2A C13 F3 20.3(13) . . ?
F2 C13 F3 100.8(15) . . ?
F3A C13 F3 92.6(11) . . ?
F1 C13 F3 113.2(14) . . ?
F1A C13 F3 126.6(11) . . ?
F2A C13 C14 114.7(6) . . ?
F2 C13 C14 112.5(10) . . ?
F3A C13 C14 115.0(5) . . ?
F1 C13 C14 114.3(8) . . ?
F1A C13 C14 110.4(8) . . ?
F3 C13 C14 105.6(8) . . ?
O3 C14 C15 128.2(3) . . ?
O3 C14 C13 113.9(3) . . ?
C15 C14 C13 117.9(3) . . ?
C14 C15 C16 124.0(3) . . ?
O4 C16 C15 128.7(2) . . ?
O4 C16 C17 113.8(3) . . ?
C15 C16 C17 117.5(3) . . ?
F6A C17 F4A 122.4(11) . . ?
F6A C17 F5 125.6(8) . . ?
F4A C17 F5 55.0(11) . . ?
F6A C17 F6 23.9(10) . . ?
F4A C17 F6 133.7(7) . . ?
F5 C17 F6 111.1(7) . . ?
F6A C17 F4 78.1(9) . . ?
F4A C17 F4 55.0(14) . . ?
F5 C17 F4 106.3(6) . . ?
F6 C17 F4 100.6(6) . . ?
F6A C17 F5A 97.3(9) . . ?
F4A C17 F5A 100.1(11) . . ?
F5 C17 F5A 45.7(6) . . ?
F6 C17 F5A 74.8(8) . . ?
F4 C17 F5A 141.2(6) . . ?
F6A C17 C16 115.0(7) . . ?
F4A C17 C16 112.1(5) . . ?
F5 C17 C16 113.3(4) . . ?
F6 C17 C16 113.6(6) . . ?
F4 C17 C16 111.1(3) . . ?
F5A C17 C16 105.7(6) . . ?
C7 N1 C8 127.3(2) . . ?
O2 N2 C12 120.5(2) . . ?
O2 N2 C8 118.31(19) . . ?
C12 N2 C8 121.2(2) . . ?
N2 O2 Mn1 121.37(13) . . ?
C14 O3 Mn1 127.22(16) . . ?
C16 O4 Mn1 127.47(16) . . ?
C1 S1 C3 93.71(16) . . ?
C2 S2 C3 94.45(16) . . ?
C5 S3 C4 94.22(12) . . ?
C4 S4 C6 94.29(11) . . ?
O2 Mn1 O2 180.00(12) . 3 ?
O2 Mn1 O4 93.25(7) . . ?
O2 Mn1 O4 86.75(7) 3 . ?
O2 Mn1 O4 86.75(7) . 3 ?
O2 Mn1 O4 93.25(7) 3 3 ?
O4 Mn1 O4 180.00(7) . 3 ?
O2 Mn1 O3 89.06(7) . 3 ?
O2 Mn1 O3 90.94(7) 3 3 ?
O4 Mn1 O3 95.82(7) . 3 ?
O4 Mn1 O3 84.18(7) 3 3 ?
O2 Mn1 O3 90.94(7) . . ?
O2 Mn1 O3 89.06(7) 3 . ?
O4 Mn1 O3 84.18(7) . . ?
O4 Mn1 O3 95.82(7) 3 . ?
O3 Mn1 O3 180.00(12) 3 . ?

loop_
_geom_bond_atom_site_label_1
_geom_bond_atom_site_label_2
_geom_bond_distance
_geom_bond_site_symmetry_2
_geom_bond_publ_flag
C1 C2 1.323(5) . ?
C1 S1 1.733(4) . ?
C2 S2 1.723(3) . ?
C3 C4 1.350(3) . ?
C3 S1 1.751(3) . ?
C3 S2 1.752(3) . ?
C4 S4 1.748(3) . ?
C4 S3 1.766(2) . ?
C5 C6 1.338(3) . ?
C5 S3 1.727(3) . ?
C6 C7 1.475(3) . ?
C6 S4 1.760(2) . ?
C7 O1 1.218(3) . ?
C7 N1 1.372(3) . ?
C8 N2 1.358(3) . ?
C8 N1 1.373(3) . ?
C8 C9 1.380(4) . ?
C9 C10 1.375(4) . ?
C10 C11 1.376(4) . ?
C11 C12 1.355(4) . ?
C12 N2 1.356(3) . ?
C13 F2A 1.236(10) . ?
C13 F2 1.25(2) . ?
C13 F3A 1.281(8) . ?
C13 F1 1.315(13) . ?
C13 F1A 1.320(17) . ?
C13 F3 1.369(18) . ?
C13 C14 1.532(4) . ?
C14 O3 1.248(3) . ?
C14 C15 1.381(4) . ?
C15 C16 1.383(4) . ?
C16 O4 1.243(3) . ?
C16 C17 1.539(4) . ?
C17 F6A 1.195(12) . ?
C17 F4A 1.228(9) . ?
C17 F5 1.250(6) . ?
C17 F6 1.290(9) . ?
C17 F4 1.381(6) . ?
C17 F5A 1.432(14) . ?
N2 O2 1.338(3) . ?
O2 Mn1 2.1295(18) . ?
O3 Mn1 2.1649(18) . ?
O4 Mn1 2.1512(19) . ?
Mn1 O2 2.1295(18) 3 ?
Mn1 O4 2.1512(19) 3 ?
Mn1 O3 2.1649(18) 3 ?
